data_7719203
loop_
_publ_author_name
'Dutta, Biswarup'
'Tarannum, Ibtesham'
'Jagli&#x10d;i&#x107;, Zvonko'
'Singh, Saurabh Kumar'
'Ray, Debashis'

_publ_section_title
;
 Varying anion coordination in new families of dinuclear
 Ni<sup>II</sup>Ln<sup>III</sup> complexes: zero-field slow relaxation of
 magnetization and theoretical validations.
;
_journal_issue 35
_journal_name_full 'Dalton transactions (Cambridge, England : 2003)'
_journal_page_first 13166
_journal_page_last 13183
_journal_paper_doi 10.1039/d4dt03529a
_journal_volume 54
_journal_year 2025
_chemical_formula_moiety '(C30 H28 Dy N5 Ni O15), 1.5H2O, CH3CN'
_chemical_formula_sum 'C32 H34 Dy N6 Ni O16.5'
_chemical_formula_weight 979.85
_space_group_crystal_system monoclinic
_space_group_IT_number 14
_space_group_name_Hall '-P 2yn'
_space_group_name_H-M_alt 'P 1 21/n 1'
_atom_sites_solution_hydrogens mixed
_atom_sites_solution_primary iterative
_audit_creation_date 2024-09-21
_audit_creation_method
;
Olex2 1.2
(compiled 2018.05.29 svn.r3508 for OlexSys, GUI svn.r5506)
;
_audit_update_record
;
2024-09-22 deposited with the CCDC.	2025-07-25 downloaded from the CCDC.
;
_cell_angle_alpha 90
_cell_angle_beta 99.430(10)
_cell_angle_gamma 90
_cell_formula_units_Z 4
_cell_length_a 11.409(2)
_cell_length_b 26.420(3)
_cell_length_c 13.0447(18)
_cell_measurement_reflns_used 9498
_cell_measurement_temperature 296(2)
_cell_measurement_theta_max 26.356
_cell_measurement_theta_min 2.332
_cell_volume 3878.9(10)
_computing_cell_refinement 'SAINT V8.38A (?, 2016)'
_computing_data_reduction 'SAINT V8.38A (?, 2016)'
_computing_molecular_graphics 'Olex2 (Dolomanov et al., 2009)'
_computing_publication_material 'Olex2 (Dolomanov et al., 2009)'
_computing_structure_refinement 'XL (Sheldrick, 2008)'
_computing_structure_solution 'olex2.solve (Bourhis et al., 2015)'
_diffrn_ambient_temperature 296.15
_diffrn_measured_fraction_theta_full 0.996
_diffrn_measured_fraction_theta_max 0.992
_diffrn_measurement_device_type 'CCD area detector'
_diffrn_measurement_method '\f and \w scans'
_diffrn_radiation_type MoK\a
_diffrn_radiation_wavelength 0.71073
_diffrn_reflns_av_R_equivalents 0.0344
_diffrn_reflns_av_unetI/netI 0.0300
_diffrn_reflns_Laue_measured_fraction_full 0.996
_diffrn_reflns_Laue_measured_fraction_max 0.992
_diffrn_reflns_limit_h_max 14
_diffrn_reflns_limit_h_min -10
_diffrn_reflns_limit_k_max 32
_diffrn_reflns_limit_k_min -32
_diffrn_reflns_limit_l_max 16
_diffrn_reflns_limit_l_min -16
_diffrn_reflns_number 36812
_diffrn_reflns_point_group_measured_fraction_full 0.996
_diffrn_reflns_point_group_measured_fraction_max 0.992
_diffrn_reflns_theta_full 25.242
_diffrn_reflns_theta_max 26.395
_diffrn_reflns_theta_min 2.331
_diffrn_source 'fine focus sealed tube'
_exptl_absorpt_coefficient_mu 2.470
_exptl_absorpt_correction_T_max 0.7454
_exptl_absorpt_correction_T_min 0.5800
_exptl_absorpt_correction_type multi-scan
_exptl_absorpt_process_details
;
SADABS-2016/2 (Bruker,2016/2) was used for absorption correction.
wR2(int) was 0.0893 before and 0.0562 after correction.
The Ratio of minimum to maximum transmission is 0.7781.
The \l/2 correction factor is Not present.
;
_exptl_crystal_colour green
_exptl_crystal_density_diffrn 1.605
_exptl_crystal_description block
_exptl_crystal_F_000 1863
_refine_diff_density_max 1.618
_refine_diff_density_min -1.082
_refine_diff_density_rms 0.113
_refine_ls_extinction_method none
_refine_ls_goodness_of_fit_ref 1.165
_refine_ls_hydrogen_treatment mixed
_refine_ls_matrix_type full
_refine_ls_number_parameters 504
_refine_ls_number_reflns 7891
_refine_ls_number_restraints 36
_refine_ls_restrained_S_all 1.174
_refine_ls_R_factor_all 0.0549
_refine_ls_R_factor_gt 0.0528
_refine_ls_shift/su_max 0.001
_refine_ls_shift/su_mean 0.000
_refine_ls_structure_factor_coef Fsqd
_refine_ls_weighting_details 'w=1/[\s^2^(Fo^2^)+(0.0303P)^2^+20.5780P] where P=(Fo^2^+2Fc^2^)/3'
_refine_ls_weighting_scheme calc
_refine_ls_wR_factor_gt 0.1286
_refine_ls_wR_factor_ref 0.1297
_reflns_Friedel_coverage 0.000
_reflns_number_gt 7456
_reflns_number_total 7954
_reflns_threshold_expression 'I > 2\s(I)'
_cod_data_source_file d4dt03529a2.cif
_cod_data_source_block biswarup_0m_a_CCDC2
_cod_depositor_comments 'Adding full bibliography for 7719201--7719206.cif.'
_cod_original_cell_volume 3878.8(10)
_cod_database_code 7719203
_shelx_shelxl_version_number 2017/1
_shelx_space_group_comment
;
The symmetry employed for this shelxl refinement is uniquely defined
by the following loop, which should always be used as a source of
symmetry information in preference to the above space-group names.
They are only intended as comments.
;
_olex2_refinement_description
;
1. Fixed Uiso
 At 1.2 times of:
  All C(H) groups, All C(H,H) groups
 At 1.5 times of:
  All C(H,H,H) groups, All O(H) groups
2. Restrained distances
 O3-H3
 0.85 with sigma of 0.01
 O6-H6
 0.85 with sigma of 0.01
 C15-H3
 1.894632 with sigma of 0.02
 Ni1-H3
 2.7332 with sigma of 0.02
 C30-H6
 1.872945 with sigma of 0.02
 Ni1-H6
 2.740344 with sigma of 0.02
3. Uiso/Uaniso restraints and constraints
O10A \\sim O10B: within 2A with sigma of 0.04 and sigma for terminal atoms of
0.08
O15A \\sim O010: within 2A with sigma of 0.04 and sigma for terminal atoms of
0.08
Uanis(O1W) \\sim Ueq: with sigma of 0.01 and sigma for terminal atoms of 0.02
Uanis(C30) \\sim Ueq: with sigma of 0.01 and sigma for terminal atoms of 0.02
Uanis(O10B) \\sim Ueq: with sigma of 0.01 and sigma for terminal atoms of 0.02
4. Others
 Fixed Sof: O10A(0.75) O010(0.55) O10B(0.33333) O15A(0.45)
5.a Secondary CH2 refined with riding coordinates:
 C15(H15A,H15B), C30(H30A,H30B)
5.b Aromatic/amide H refined with riding coordinates:
 C23(H23), C7(H7), C18(H18), C20(H20), C19(H19), C13(H13), C5(H5), C4(H4),
 C10(H10), C3(H3A), C25(H25), C11(H11), C12(H12), C26(H26), C28(H28), C27(H27)
5.c Idealised Me refined as rotating group:
 C22(H22A,H22B,H22C), C8(H8A,H8B,H8C)
;
_olex2_submission_special_instructions 'No special instructions were received'

loop_
_space_group_symop_operation_xyz
'x, y, z'
'-x+1/2, y+1/2, -z+1/2'
'-x, -y, -z'
'x-1/2, -y-1/2, z-1/2'

loop_
_atom_site_label
_atom_site_type_symbol
_atom_site_fract_x
_atom_site_fract_y
_atom_site_fract_z
_atom_site_U_iso_or_equiv
_atom_site_adp_type
_atom_site_occupancy
_atom_site_site_symmetry_order
_atom_site_calc_flag
_atom_site_refinement_flags_posn
_atom_site_refinement_flags_adp
_atom_site_refinement_flags_occupancy
_atom_site_disorder_assembly
_atom_site_disorder_group
Dy1 Dy 0.60398(3) 0.60014(2) 0.25202(2) 0.04558(11) Uani 1 1 d . . . . .
Ni1 Ni 0.66788(6) 0.72707(3) 0.23846(5) 0.03559(17) Uani 1 1 d D . . . .
O1 O 0.5979(4) 0.67736(16) 0.3310(3) 0.0420(9) Uani 1 1 d . . . . .
O3 O 0.5184(4) 0.73729(16) 0.1230(3) 0.0456(9) Uani 1 1 d D . . . .
H3 H 0.483(3) 0.7153(12) 0.081(4) 0.068 Uiso 1 1 d DR . . . .
O4 O 0.6963(4) 0.66190(14) 0.1677(3) 0.0411(9) Uani 1 1 d . . . . .
O5 O 0.6782(4) 0.57164(16) 0.0915(4) 0.0533(11) Uani 1 1 d . . . . .
N2 N 0.7715(4) 0.76275(18) 0.1499(4) 0.0403(10) Uani 1 1 d . . . . .
O6 O 0.8301(4) 0.72280(18) 0.3470(4) 0.0539(11) Uani 1 1 d D . . . .
H6 H 0.860(3) 0.6941(7) 0.369(4) 0.081 Uiso 1 1 d DR . . . .
N1 N 0.6010(4) 0.78356(18) 0.3173(4) 0.0391(10) Uani 1 1 d . . . . .
O2 O 0.6138(5) 0.59834(19) 0.4501(4) 0.0628(13) Uani 1 1 d . . . . .
O7 O 0.4615(5) 0.6368(2) 0.1212(5) 0.0805(18) Uani 1 1 d . . . . .
O13 O 0.7322(6) 0.5306(2) 0.3124(5) 0.0758(16) Uani 1 1 d . . . . .
C16 C 0.7248(5) 0.6570(2) 0.0737(4) 0.0385(12) Uani 1 1 d . . . . .
O14 O 0.8125(5) 0.6040(2) 0.3376(5) 0.0736(15) Uani 1 1 d . . . . .
C17 C 0.7154(5) 0.6086(2) 0.0280(5) 0.0432(13) Uani 1 1 d . . . . .
C21 C 0.7668(5) 0.6973(2) 0.0185(4) 0.0415(12) Uani 1 1 d . . . . .
C23 C 0.7962(5) 0.7462(2) 0.0640(5) 0.0434(13) Uani 1 1 d . . . . .
H23 H 0.837533 0.768025 0.026922 0.052 Uiso 1 1 calc R . . . .
N3 N 0.4169(7) 0.5275(3) 0.2523(6) 0.077(2) Uani 1 1 d . . . . .
C7 C 0.5887(5) 0.7807(2) 0.4135(5) 0.0442(13) Uani 1 1 d . . . . .
H7 H 0.567656 0.810005 0.445405 0.053 Uiso 1 1 calc R . . . .
O12 O 0.3323(7) 0.4983(3) 0.2487(6) 0.109(3) Uani 1 1 d . . . . .
N4 N 0.8230(7) 0.5573(3) 0.3489(6) 0.078(2) Uani 1 1 d . . . . .
C1 C 0.6052(5) 0.6865(2) 0.4328(4) 0.0411(13) Uani 1 1 d . . . . .
C24 C 0.8245(6) 0.8089(3) 0.1929(6) 0.0533(16) Uani 1 1 d . . . . .
C18 C 0.7448(6) 0.5997(3) -0.0680(5) 0.0552(16) Uani 1 1 d . . . . .
H18 H 0.737169 0.567455 -0.096720 0.066 Uiso 1 1 calc R . . . .
O11 O 0.4984(7) 0.5224(2) 0.2052(7) 0.102(2) Uani 1 1 d . . . . .
C6 C 0.6055(5) 0.7346(3) 0.4761(4) 0.0456(14) Uani 1 1 d . . . . .
C20 C 0.7961(6) 0.6872(3) -0.0810(5) 0.0525(16) Uani 1 1 d . . . . .
H20 H 0.822552 0.713500 -0.118690 0.063 Uiso 1 1 calc R . . . .
C14 C 0.4862(6) 0.8251(2) 0.1698(5) 0.0469(14) Uani 1 1 d . . . . .
C15 C 0.4308(6) 0.7750(3) 0.1360(5) 0.0521(15) Uani 1 1 d D . . . .
H15A H 0.384521 0.763317 0.187494 0.063 Uiso 1 1 calc R . . . .
H15B H 0.377148 0.779312 0.070828 0.063 Uiso 1 1 calc R . . . .
C19 C 0.7863(6) 0.6397(3) -0.1226(5) 0.0596(18) Uani 1 1 d . . . . .
H19 H 0.807266 0.633928 -0.187479 0.072 Uiso 1 1 calc R . . . .
C29 C 0.8924(7) 0.8058(4) 0.2941(6) 0.071(2) Uani 1 1 d . . . . .
C2 C 0.6139(6) 0.6447(3) 0.5000(5) 0.0518(15) Uani 1 1 d . . . . .
C9 C 0.5654(5) 0.8294(2) 0.2629(5) 0.0462(14) Uani 1 1 d . . . . .
O10A O 0.4135(8) 0.5746(4) 0.2941(7) 0.085(3) Uani 0.75 1 d . U P A 2
C13 C 0.4537(7) 0.8696(3) 0.1134(6) 0.0647(19) Uani 1 1 d . . . . .
H13 H 0.401937 0.867716 0.050546 0.078 Uiso 1 1 calc R . . . .
O010 O 0.915(5) 0.5406(19) 0.378(3) 0.118(12) Uani 0.55 1 d . U P B 2
C5 C 0.6135(6) 0.7401(3) 0.5852(5) 0.0568(17) Uani 1 1 d . . . . .
H5 H 0.612975 0.772199 0.614375 0.068 Uiso 1 1 calc R . . . .
N5 N 0.3571(7) 0.6262(3) 0.0766(6) 0.084(2) Uani 1 1 d . . . . .
C4 C 0.6219(7) 0.6985(4) 0.6471(5) 0.070(2) Uani 1 1 d . . . . .
H4 H 0.626806 0.702544 0.718536 0.083 Uiso 1 1 calc R . . . .
C22 C 0.6776(8) 0.5197(3) 0.0552(7) 0.072(2) Uani 1 1 d . . . . .
H22A H 0.657040 0.497529 0.107710 0.109 Uiso 1 1 calc GR . . . .
H22B H 0.755051 0.511093 0.040903 0.109 Uiso 1 1 calc GR . . . .
H22C H 0.620336 0.516255 -0.007101 0.109 Uiso 1 1 calc GR . . . .
C10 C 0.6077(6) 0.8770(3) 0.2990(6) 0.0536(16) Uani 1 1 d . . . . .
H10 H 0.658991 0.879728 0.362013 0.064 Uiso 1 1 calc R . . . .
C3 C 0.6233(6) 0.6505(3) 0.6068(5) 0.0607(19) Uani 1 1 d . . . . .
H3A H 0.630465 0.622343 0.650227 0.073 Uiso 1 1 calc R . . . .
C25 C 0.8060(8) 0.8536(3) 0.1399(9) 0.080(3) Uani 1 1 d . . . . .
H25 H 0.760652 0.854814 0.073836 0.096 Uiso 1 1 calc R . . . .
O8 O 0.2919(7) 0.6621(3) 0.0533(8) 0.132(3) Uani 1 1 d . . . . .
C11 C 0.5736(8) 0.9197(3) 0.2419(7) 0.074(2) Uani 1 1 d . . . . .
H11 H 0.602275 0.951318 0.265537 0.089 Uiso 1 1 calc R . . . .
C12 C 0.4968(8) 0.9154(3) 0.1494(7) 0.077(2) Uani 1 1 d . . . . .
H12 H 0.473842 0.944369 0.110744 0.093 Uiso 1 1 calc R . . . .
O9 O 0.3245(10) 0.5827(3) 0.0575(8) 0.149(4) Uani 1 1 d . . . . .
C26 C 0.8588(11) 0.8984(3) 0.1893(14) 0.111(5) Uani 1 1 d . . . . .
H26 H 0.848286 0.929438 0.155367 0.134 Uiso 1 1 calc R . . . .
C28 C 0.9440(9) 0.8496(4) 0.3371(9) 0.098(4) Uani 1 1 d . . . . .
H28 H 0.992873 0.848271 0.401494 0.118 Uiso 1 1 calc R . . . .
C30 C 0.9255(9) 0.7559(4) 0.3482(8) 0.096(3) Uani 1 1 d D U . . .
H30A H 0.985493 0.739479 0.314947 0.116 Uiso 1 1 calc R . . . .
H30B H 0.960438 0.762574 0.419787 0.116 Uiso 1 1 calc R . . . .
C27 C 0.9250(11) 0.8952(5) 0.2870(12) 0.113(5) Uani 1 1 d . . . . .
H27 H 0.957390 0.924503 0.319674 0.135 Uiso 1 1 calc R . . . .
C8 C 0.6166(11) 0.5535(4) 0.5130(8) 0.102(4) Uani 1 1 d . . . . .
H8A H 0.544397 0.551139 0.541468 0.153 Uiso 1 1 calc GR . . . .
H8B H 0.683119 0.555160 0.568493 0.153 Uiso 1 1 calc GR . . . .
H8C H 0.624297 0.524233 0.470937 0.153 Uiso 1 1 calc GR . . . .
O10B O 0.464(2) 0.5419(11) 0.3319(19) 0.105(7) Uani 0.3333 1 d . U P A 1
O15A O 0.909(6) 0.534(3) 0.410(3) 0.113(14) Uani 0.45 1 d . U P B 1
O1W O 0.5169(13) 0.8977(7) 0.6348(14) 0.266(8) Uani 1 1 d . U . . .

loop_
_atom_site_aniso_label
_atom_site_aniso_U_11
_atom_site_aniso_U_22
_atom_site_aniso_U_33
_atom_site_aniso_U_23
_atom_site_aniso_U_13
_atom_site_aniso_U_12
Dy1 0.05452(19) 0.03705(16) 0.04365(17) 0.00252(11) 0.00354(12) -0.01089(12)
Ni1 0.0399(4) 0.0380(4) 0.0298(3) -0.0012(3) 0.0084(3) -0.0057(3)
O1 0.048(2) 0.048(2) 0.0312(19) 0.0010(17) 0.0109(17) -0.0112(18)
O3 0.050(2) 0.046(2) 0.039(2) -0.0082(18) 0.0030(18) -0.0052(19)
O4 0.058(2) 0.034(2) 0.034(2) -0.0050(16) 0.0152(18) -0.0067(17)
O5 0.071(3) 0.037(2) 0.054(3) -0.0082(19) 0.013(2) -0.007(2)
N2 0.044(3) 0.038(2) 0.040(2) -0.003(2) 0.010(2) -0.009(2)
O6 0.049(2) 0.064(3) 0.046(2) -0.003(2) -0.001(2) -0.008(2)
N1 0.039(2) 0.044(3) 0.035(2) -0.003(2) 0.0069(19) -0.002(2)
O2 0.085(4) 0.056(3) 0.049(3) 0.015(2) 0.016(2) -0.013(3)
O7 0.064(3) 0.069(3) 0.095(4) 0.018(3) -0.027(3) -0.023(3)
O13 0.085(4) 0.055(3) 0.079(4) -0.007(3) -0.013(3) 0.006(3)
C16 0.043(3) 0.041(3) 0.032(3) -0.003(2) 0.007(2) -0.003(2)
O14 0.070(3) 0.066(4) 0.080(4) 0.006(3) 0.000(3) -0.006(3)
C17 0.048(3) 0.035(3) 0.045(3) -0.006(2) 0.005(3) 0.001(2)
C21 0.042(3) 0.048(3) 0.036(3) -0.002(2) 0.009(2) -0.004(2)
C23 0.045(3) 0.047(3) 0.041(3) 0.007(3) 0.013(3) -0.005(3)
N3 0.085(5) 0.079(5) 0.067(4) 0.006(4) 0.012(4) -0.040(4)
C7 0.040(3) 0.052(3) 0.041(3) -0.011(3) 0.007(2) -0.002(3)
O12 0.113(5) 0.109(5) 0.105(5) 0.010(4) 0.016(4) -0.071(5)
N4 0.084(5) 0.078(5) 0.064(4) -0.013(4) -0.010(4) 0.028(4)
C1 0.037(3) 0.059(4) 0.029(3) 0.004(2) 0.009(2) -0.007(3)
C24 0.053(4) 0.048(4) 0.066(4) -0.014(3) 0.029(3) -0.019(3)
C18 0.061(4) 0.060(4) 0.044(3) -0.015(3) 0.006(3) 0.002(3)
O11 0.097(5) 0.069(4) 0.150(7) -0.023(4) 0.047(5) -0.025(4)
C6 0.040(3) 0.069(4) 0.030(3) 0.004(3) 0.011(2) -0.004(3)
C20 0.053(4) 0.072(4) 0.034(3) 0.002(3) 0.011(3) -0.005(3)
C14 0.050(3) 0.045(3) 0.045(3) 0.001(3) 0.008(3) 0.007(3)
C15 0.045(3) 0.063(4) 0.047(3) -0.004(3) 0.002(3) -0.004(3)
C19 0.061(4) 0.084(5) 0.035(3) -0.016(3) 0.010(3) 0.002(4)
C29 0.058(4) 0.098(6) 0.061(4) -0.025(4) 0.023(4) -0.033(4)
C2 0.054(4) 0.063(4) 0.039(3) 0.009(3) 0.012(3) -0.009(3)
C9 0.044(3) 0.050(4) 0.044(3) -0.005(3) 0.009(3) 0.000(3)
O10A 0.072(5) 0.099(7) 0.087(6) -0.030(5) 0.022(4) -0.031(5)
C13 0.066(5) 0.061(5) 0.065(5) 0.008(4) 0.004(4) 0.011(4)
O010 0.109(16) 0.098(15) 0.13(3) -0.01(2) -0.03(2) 0.036(12)
C5 0.055(4) 0.083(5) 0.033(3) -0.008(3) 0.009(3) -0.005(3)
N5 0.088(5) 0.061(4) 0.094(5) 0.000(4) -0.010(4) -0.012(4)
C4 0.058(4) 0.126(8) 0.026(3) 0.009(4) 0.010(3) -0.008(4)
C22 0.099(6) 0.040(4) 0.081(5) -0.016(4) 0.022(5) -0.009(4)
C10 0.054(4) 0.047(4) 0.060(4) -0.012(3) 0.011(3) -0.003(3)
C3 0.057(4) 0.085(5) 0.040(3) 0.019(4) 0.007(3) -0.006(4)
C25 0.069(5) 0.050(4) 0.128(8) 0.002(5) 0.038(5) -0.015(4)
O8 0.087(5) 0.109(6) 0.182(9) 0.022(6) -0.032(5) 0.030(5)
C11 0.085(6) 0.054(4) 0.086(6) -0.007(4) 0.018(5) 0.002(4)
C12 0.090(6) 0.051(4) 0.089(6) 0.021(4) 0.009(5) 0.019(4)
O9 0.172(9) 0.086(5) 0.174(9) -0.021(6) -0.019(7) -0.051(6)
C26 0.099(8) 0.041(5) 0.213(15) 0.007(7) 0.083(9) 0.000(5)
C28 0.089(7) 0.104(8) 0.111(8) -0.063(7) 0.047(6) -0.056(6)
C30 0.086(6) 0.119(7) 0.077(5) 0.027(5) -0.007(4) -0.040(5)
C27 0.095(8) 0.095(9) 0.161(12) -0.070(9) 0.057(8) -0.028(7)
C8 0.149(10) 0.080(6) 0.085(7) 0.042(5) 0.041(7) 0.006(6)
O10B 0.105(10) 0.115(10) 0.092(10) -0.014(8) 0.010(8) -0.016(8)
O15A 0.12(2) 0.14(3) 0.069(15) -0.003(14) -0.036(14) 0.078(19)
O1W 0.152(10) 0.367(17) 0.258(14) -0.094(12) -0.027(10) 0.007(11)

loop_
_atom_type_symbol
_atom_type_description
_atom_type_scat_dispersion_real
_atom_type_scat_dispersion_imag
_atom_type_scat_source
C C 0.0033 0.0016 'International Tables Vol C Tables 4.2.6.8 and 6.1.1.4'
H H 0.0000 0.0000 'International Tables Vol C Tables 4.2.6.8 and 6.1.1.4'
Dy Dy -0.1892 4.4098 'International Tables Vol C Tables 4.2.6.8 and 6.1.1.4'
N N 0.0061 0.0033 'International Tables Vol C Tables 4.2.6.8 and 6.1.1.4'
Ni Ni 0.3393 1.1124 'International Tables Vol C Tables 4.2.6.8 and 6.1.1.4'
O O 0.0106 0.0060 'International Tables Vol C Tables 4.2.6.8 and 6.1.1.4'

loop_
_geom_angle_atom_site_label_1
_geom_angle_atom_site_label_2
_geom_angle_atom_site_label_3
_geom_angle
_geom_angle_site_symmetry_1
_geom_angle_site_symmetry_3
_geom_angle_publ_flag
O1 Dy1 O4 68.65(13) . . ?
O1 Dy1 O5 133.17(13) . . ?
O1 Dy1 O2 64.13(15) . . ?
O1 Dy1 O7 83.83(18) . . ?
O1 Dy1 O13 126.55(17) . . ?
O1 Dy1 O14 81.78(18) . . ?
O1 Dy1 N3 121.1(2) . . ?
O1 Dy1 N4 104.07(18) . . ?
O1 Dy1 O11 145.3(2) . . ?
O1 Dy1 O10A 93.0(2) . . ?
O1 Dy1 O10B 106.6(6) . . ?
O4 Dy1 O5 64.63(13) . . ?
O4 Dy1 O2 122.87(14) . . ?
O4 Dy1 O7 71.41(17) . . ?
O4 Dy1 O13 113.25(19) . . ?
O4 Dy1 O14 72.82(17) . . ?
O4 Dy1 N3 150.21(18) . . ?
O4 Dy1 N4 93.2(2) . . ?
O4 Dy1 O11 136.7(2) . . ?
O4 Dy1 O10A 143.0(3) . . ?
O4 Dy1 O10B 168.5(7) . . ?
O5 Dy1 O2 150.71(17) . . ?
O5 Dy1 N3 98.84(19) . . ?
O5 Dy1 N4 81.89(19) . . ?
O5 Dy1 O10B 118.7(6) . . ?
O2 Dy1 N3 84.05(19) . . ?
O2 Dy1 N4 69.8(2) . . ?
O7 Dy1 O5 78.8(2) . . ?
O7 Dy1 O2 130.2(2) . . ?
O7 Dy1 O13 149.4(2) . . ?
O7 Dy1 O14 144.19(19) . . ?
O7 Dy1 N3 81.4(2) . . ?
O7 Dy1 N4 159.1(2) . . ?
O7 Dy1 O11 84.8(2) . . ?
O7 Dy1 O10A 75.0(3) . . ?
O7 Dy1 O10B 98.0(6) . . ?
O13 Dy1 O5 76.84(18) . . ?
O13 Dy1 O2 74.45(19) . . ?
O13 Dy1 O14 52.42(19) . . ?
O13 Dy1 N3 84.4(2) . . ?
O13 Dy1 N4 26.5(2) . . ?
O13 Dy1 O11 71.5(2) . . ?
O13 Dy1 O10A 103.5(3) . . ?
O13 Dy1 O10B 78.1(7) . . ?
O14 Dy1 O5 87.56(19) . . ?
O14 Dy1 O2 70.41(19) . . ?
O14 Dy1 N3 133.8(2) . . ?
O14 Dy1 N4 25.9(2) . . ?
O14 Dy1 O10B 117.5(6) . . ?
N4 Dy1 N3 109.5(2) . . ?
O11 Dy1 O5 75.8(2) . . ?
O11 Dy1 O2 100.2(2) . . ?
O11 Dy1 O14 123.8(2) . . ?
O11 Dy1 N3 24.4(2) . . ?
O11 Dy1 N4 98.0(3) . . ?
O11 Dy1 O10A 52.4(3) . . ?
O11 Dy1 O10B 43.2(6) . . ?
O10A Dy1 O5 123.1(2) . . ?
O10A Dy1 O2 70.1(3) . . ?
O10A Dy1 O14 138.2(3) . . ?
O10A Dy1 N3 28.2(3) . . ?
O10A Dy1 N4 123.0(3) . . ?
O10B Dy1 O2 60.4(6) . . ?
O10B Dy1 N3 23.6(5) . . ?
O10B Dy1 N4 98.1(7) . . ?
O1 Ni1 Dy1 39.95(11) . . ?
O1 Ni1 O3 99.06(17) . . ?
O1 Ni1 O6 87.37(17) . . ?
O3 Ni1 Dy1 90.47(12) . . ?
O3 Ni1 O6 173.56(18) . . ?
O4 Ni1 Dy1 40.43(11) . . ?
O4 Ni1 O1 80.08(16) . . ?
O4 Ni1 O3 87.36(17) . . ?
O4 Ni1 N2 89.05(18) . . ?
O4 Ni1 O6 94.10(18) . . ?
O4 Ni1 N1 165.19(18) . . ?
N2 Ni1 Dy1 129.32(14) . . ?
N2 Ni1 O1 164.96(19) . . ?
N2 Ni1 O3 90.72(19) . . ?
N2 Ni1 O6 83.04(19) . . ?
N2 Ni1 N1 104.53(19) . . ?
O6 Ni1 Dy1 94.71(13) . . ?
N1 Ni1 Dy1 126.11(14) . . ?
N1 Ni1 O1 87.54(18) . . ?
N1 Ni1 O3 86.58(18) . . ?
N1 Ni1 O6 93.42(19) . . ?
Ni1 O1 Dy1 105.32(16) . . ?
C1 O1 Dy1 127.2(4) . . ?
C1 O1 Ni1 120.4(4) . . ?
Ni1 O3 H3 128.1(19) . . ?
C15 O3 Ni1 120.1(3) . . ?
C15 O3 H3 106.3(17) . . ?
Ni1 O4 Dy1 105.42(16) . . ?
C16 O4 Dy1 124.8(3) . . ?
C16 O4 Ni1 126.3(3) . . ?
C17 O5 Dy1 117.7(3) . . ?
C17 O5 C22 117.1(5) . . ?
C22 O5 Dy1 125.1(4) . . ?
C23 N2 Ni1 125.2(4) . . ?
C23 N2 C24 119.8(5) . . ?
C24 N2 Ni1 115.0(4) . . ?
Ni1 O6 H6 121.7(19) . . ?
C30 O6 Ni1 124.3(5) . . ?
C30 O6 H6 106.1(18) . . ?
C7 N1 Ni1 124.0(4) . . ?
C7 N1 C9 117.9(5) . . ?
C9 N1 Ni1 118.1(4) . . ?
C2 O2 Dy1 116.8(4) . . ?
C2 O2 C8 117.5(6) . . ?
C8 O2 Dy1 125.6(5) . . ?
N5 O7 Dy1 136.4(5) . . ?
N4 O13 Dy1 96.5(5) . . ?
O4 C16 C17 117.8(5) . . ?
O4 C16 C21 123.7(5) . . ?
C17 C16 C21 118.5(5) . . ?
N4 O14 Dy1 94.6(5) . . ?
O5 C17 C16 113.3(5) . . ?
C18 C17 O5 124.6(6) . . ?
C18 C17 C16 122.0(6) . . ?
C16 C21 C23 122.8(5) . . ?
C16 C21 C20 118.4(6) . . ?
C20 C21 C23 118.3(6) . . ?
N2 C23 C21 126.9(5) . . ?
N2 C23 H23 116.5 . . ?
C21 C23 H23 116.5 . . ?
O12 N3 Dy1 176.3(7) . . ?
O12 N3 O10A 121.0(9) . . ?
O11 N3 Dy1 55.8(4) . . ?
O11 N3 O12 125.1(9) . . ?
O11 N3 O10A 112.5(7) . . ?
O10A N3 Dy1 57.3(4) . . ?
O10B N3 Dy1 62.9(13) . . ?
O10B N3 O12 119.2(15) . . ?
O10B N3 O11 102.2(15) . . ?
N1 C7 H7 117.7 . . ?
N1 C7 C6 124.7(6) . . ?
C6 C7 H7 117.7 . . ?
O13 N4 Dy1 56.9(4) . . ?
O13 N4 O15A 117(3) . . ?
O14 N4 Dy1 59.5(4) . . ?
O14 N4 O13 116.4(7) . . ?
O14 N4 O15A 126(3) . . ?
O010 N4 Dy1 173(2) . . ?
O010 N4 O13 124(3) . . ?
O010 N4 O14 119(3) . . ?
O15A N4 Dy1 167(3) . . ?
O1 C1 C6 124.3(5) . . ?
O1 C1 C2 117.8(6) . . ?
C6 C1 C2 118.0(5) . . ?
C29 C24 N2 116.6(6) . . ?
C25 C24 N2 121.0(7) . . ?
C25 C24 C29 122.3(7) . . ?
C17 C18 H18 120.3 . . ?
C17 C18 C19 119.3(6) . . ?
C19 C18 H18 120.3 . . ?
N3 O11 Dy1 99.8(5) . . ?
C1 C6 C7 122.9(5) . . ?
C1 C6 C5 119.8(6) . . ?
C5 C6 C7 117.2(6) . . ?
C21 C20 H20 119.3 . . ?
C19 C20 C21 121.4(6) . . ?
C19 C20 H20 119.3 . . ?
C9 C14 C15 120.6(6) . . ?
C9 C14 C13 117.8(6) . . ?
C13 C14 C15 121.5(6) . . ?
O3 C15 C14 112.1(5) . . ?
O3 C15 H15A 109.2 . . ?
O3 C15 H15B 109.2 . . ?
C14 C15 H15A 109.2 . . ?
C14 C15 H15B 109.2 . . ?
H15A C15 H15B 107.9 . . ?
C18 C19 H19 119.8 . . ?
C20 C19 C18 120.3(6) . . ?
C20 C19 H19 119.8 . . ?
C24 C29 C30 122.6(7) . . ?
C28 C29 C24 117.7(10) . . ?
C28 C29 C30 119.0(9) . . ?
O2 C2 C1 114.0(5) . . ?
O2 C2 C3 124.1(6) . . ?
C3 C2 C1 121.9(7) . . ?
C14 C9 N1 117.0(5) . . ?
C14 C9 C10 120.3(6) . . ?
C10 C9 N1 122.7(6) . . ?
N3 O10A Dy1 94.5(5) . . ?
C14 C13 H13 119.5 . . ?
C12 C13 C14 121.0(7) . . ?
C12 C13 H13 119.5 . . ?
C6 C5 H5 120.0 . . ?
C4 C5 C6 120.0(7) . . ?
C4 C5 H5 120.0 . . ?
O8 N5 O7 115.7(8) . . ?
O8 N5 O9 122.1(9) . . ?
O9 N5 O7 122.2(9) . . ?
C5 C4 H4 119.2 . . ?
C5 C4 C3 121.6(6) . . ?
C3 C4 H4 119.2 . . ?
O5 C22 H22A 109.5 . . ?
O5 C22 H22B 109.5 . . ?
O5 C22 H22C 109.5 . . ?
H22A C22 H22B 109.5 . . ?
H22A C22 H22C 109.5 . . ?
H22B C22 H22C 109.5 . . ?
C9 C10 H10 119.9 . . ?
C11 C10 C9 120.3(7) . . ?
C11 C10 H10 119.9 . . ?
C2 C3 H3A 120.6 . . ?
C4 C3 C2 118.8(7) . . ?
C4 C3 H3A 120.6 . . ?
C24 C25 H25 121.1 . . ?
C24 C25 C26 117.9(11) . . ?
C26 C25 H25 121.1 . . ?
C10 C11 H11 120.3 . . ?
C10 C11 C12 119.4(8) . . ?
C12 C11 H11 120.3 . . ?
C13 C12 C11 121.3(8) . . ?
C13 C12 H12 119.4 . . ?
C11 C12 H12 119.4 . . ?
C25 C26 H26 120.2 . . ?
C27 C26 C25 119.6(11) . . ?
C27 C26 H26 120.2 . . ?
C29 C28 H28 119.3 . . ?
C27 C28 C29 121.4(12) . . ?
C27 C28 H28 119.3 . . ?
O6 C30 C29 114.0(8) . . ?
O6 C30 H30A 108.8 . . ?
O6 C30 H30B 108.8 . . ?
C29 C30 H30A 108.8 . . ?
C29 C30 H30B 108.8 . . ?
H30A C30 H30B 107.7 . . ?
C26 C27 H27 119.5 . . ?
C28 C27 C26 121.1(10) . . ?
C28 C27 H27 119.5 . . ?
O2 C8 H8A 109.5 . . ?
O2 C8 H8B 109.5 . . ?
O2 C8 H8C 109.5 . . ?
H8A C8 H8B 109.5 . . ?
H8A C8 H8C 109.5 . . ?
H8B C8 H8C 109.5 . . ?
N3 O10B Dy1 93.5(15) . . ?

loop_
_geom_bond_atom_site_label_1
_geom_bond_atom_site_label_2
_geom_bond_distance
_geom_bond_site_symmetry_2
_geom_bond_publ_flag
Dy1 O1 2.292(4) . ?
Dy1 O4 2.316(4) . ?
Dy1 O5 2.500(4) . ?
Dy1 O2 2.569(5) . ?
Dy1 O7 2.363(5) . ?
Dy1 O13 2.399(5) . ?
Dy1 O14 2.458(6) . ?
Dy1 N3 2.870(6) . ?
Dy1 N4 2.844(8) . ?
Dy1 O11 2.409(6) . ?
Dy1 O10A 2.423(8) . ?
Dy1 O10B 2.56(3) . ?
Ni1 O1 2.034(4) . ?
Ni1 O3 2.099(4) . ?
Ni1 O4 2.005(4) . ?
Ni1 N2 2.017(5) . ?
Ni1 O6 2.141(4) . ?
Ni1 N1 2.031(5) . ?
O1 C1 1.338(6) . ?
O3 H3 0.855(10) . ?
O3 C15 1.441(8) . ?
O4 C16 1.325(6) . ?
O5 C17 1.392(7) . ?
O5 C22 1.450(8) . ?
N2 C23 1.277(7) . ?
N2 C24 1.433(7) . ?
O6 H6 0.865(10) . ?
O6 C30 1.394(10) . ?
N1 C7 1.287(7) . ?
N1 C9 1.428(8) . ?
O2 C2 1.388(9) . ?
O2 C8 1.438(9) . ?
O7 N5 1.268(9) . ?
O13 N4 1.279(9) . ?
C16 C17 1.407(8) . ?
C16 C21 1.412(8) . ?
O14 N4 1.246(9) . ?
C17 C18 1.369(9) . ?
C21 C23 1.437(8) . ?
C21 C20 1.417(8) . ?
C23 H23 0.9300 . ?
N3 O12 1.232(8) . ?
N3 O11 1.204(9) . ?
N3 O10A 1.362(12) . ?
N3 O10B 1.15(2) . ?
C7 H7 0.9300 . ?
C7 C6 1.461(9) . ?
N4 O010 1.15(5) . ?
N4 O15A 1.31(5) . ?
C1 C6 1.391(9) . ?
C1 C2 1.402(9) . ?
C24 C29 1.418(11) . ?
C24 C25 1.367(11) . ?
C18 H18 0.9300 . ?
C18 C19 1.399(10) . ?
C6 C5 1.419(8) . ?
C20 H20 0.9300 . ?
C20 C19 1.363(10) . ?
C14 C15 1.501(9) . ?
C14 C9 1.395(9) . ?
C14 C13 1.404(9) . ?
C15 H15A 0.9700 . ?
C15 H15B 0.9700 . ?
C19 H19 0.9300 . ?
C29 C28 1.375(11) . ?
C29 C30 1.515(14) . ?
C2 C3 1.388(9) . ?
C9 C10 1.402(9) . ?
C13 H13 0.9300 . ?
C13 C12 1.362(12) . ?
C5 H5 0.9300 . ?
C5 C4 1.359(11) . ?
N5 O8 1.213(10) . ?
N5 O9 1.220(10) . ?
C4 H4 0.9300 . ?
C4 C3 1.374(12) . ?
C22 H22A 0.9600 . ?
C22 H22B 0.9600 . ?
C22 H22C 0.9600 . ?
C10 H10 0.9300 . ?
C10 C11 1.373(11) . ?
C3 H3A 0.9300 . ?
C25 H25 0.9300 . ?
C25 C26 1.433(15) . ?
C11 H11 0.9300 . ?
C11 C12 1.375(12) . ?
C12 H12 0.9300 . ?
C26 H26 0.9300 . ?
C26 C27 1.373(19) . ?
C28 H28 0.9300 . ?
C28 C27 1.371(18) . ?
C30 H30A 0.9700 . ?
C30 H30B 0.9700 . ?
C27 H27 0.9300 . ?
C8 H8A 0.9600 . ?
C8 H8B 0.9600 . ?
C8 H8C 0.9600 . ?

loop_
_smtbx_masks_void_nr
_smtbx_masks_void_average_x
_smtbx_masks_void_average_y
_smtbx_masks_void_average_z
_smtbx_masks_void_volume
_smtbx_masks_void_count_electrons
_smtbx_masks_void_content
1 0.000 0.500 0.000 316.6 53.8 ?
2 0.500 0.000 0.500 316.6 53.8 ?
